data_7231116
loop_
_publ_author_name
'Pino-Cuevas, Arantxa'
'Gra\~na, Ana'
'Abram, Ulrich'
'Carballo, Rosa'
'V\'azquez-L\'opez, Ezequiel M.'

_publ_section_title
;
 Structural study of mono-, di- and tetranuclear complexes of the
 {Re(CO)3}+ fragment with thiosemicarbazone/thiosemicarbazonate ligands
 containing benzothiazole or benzoxazole groups
;
_journal_issue 33
_journal_name_full CrystEngComm
_journal_page_first 4781
_journal_paper_doi 10.1039/C8CE00874D
_journal_volume 20
_journal_year 2018
_chemical_formula_sum 'C50 H34 Cl0 N8 O8 Re2 S2'
_chemical_formula_weight 1311.37
_space_group_crystal_system monoclinic
_space_group_IT_number 14
_space_group_name_Hall '-P 2yn'
_space_group_name_H-M_alt 'P 1 21/n 1'
_symmetry_space_group_name_Hall '-P 2yn'
_symmetry_space_group_name_H-M 'P 1 21/n 1'
_atom_sites_solution_hydrogens geom
_audit_creation_method SHELXL-2013
_audit_update_record
;
2018-03-09 deposited with the CCDC.
2018-07-09 downloaded from the CCDC.
;
_cell_angle_alpha 90
_cell_angle_beta 96.779(3)
_cell_angle_gamma 90
_cell_formula_units_Z 2
_cell_length_a 9.8797(9)
_cell_length_b 15.0510(13)
_cell_length_c 18.0200(17)
_cell_measurement_reflns_used 9312
_cell_measurement_temperature 100(2)
_cell_measurement_theta_max 28.31
_cell_measurement_theta_min 2.48
_cell_volume 2660.8(4)
_computing_cell_refinement 'Bruker SAINT'
_computing_data_collection 'Bruker APEX3'
_computing_data_reduction 'Bruker SAINT'
_computing_structure_refinement 'SHELXL-2013 (Sheldrick, 2013)'
_diffrn_ambient_temperature 100(2)
_diffrn_measured_fraction_theta_full 0.998
_diffrn_measured_fraction_theta_max 0.992
_diffrn_measurement_device_type 'Bruker D8 Venture Photon 100 CMOS'
_diffrn_measurement_method '\f and \w scans'
_diffrn_radiation_type MoK\a
_diffrn_radiation_wavelength 0.71073
_diffrn_reflns_av_R_equivalents 0.0598
_diffrn_reflns_av_unetI/netI 0.0292
_diffrn_reflns_Laue_measured_fraction_full 0.998
_diffrn_reflns_Laue_measured_fraction_max 0.992
_diffrn_reflns_limit_h_max 13
_diffrn_reflns_limit_h_min -13
_diffrn_reflns_limit_k_max 20
_diffrn_reflns_limit_k_min -20
_diffrn_reflns_limit_l_max 24
_diffrn_reflns_limit_l_min -23
_diffrn_reflns_number 83846
_diffrn_reflns_point_group_measured_fraction_full 0.998
_diffrn_reflns_point_group_measured_fraction_max 0.992
_diffrn_reflns_theta_full 25.242
_diffrn_reflns_theta_max 28.429
_diffrn_reflns_theta_min 2.247
_exptl_absorpt_coefficient_mu 4.681
_exptl_absorpt_correction_T_max 0.7457
_exptl_absorpt_correction_T_min 0.4314
_exptl_absorpt_correction_type multi-scan
_exptl_absorpt_process_details 'SADABS-2014/5 (Bruker AXS Inc.)'
_exptl_crystal_colour yellow
_exptl_crystal_density_diffrn 1.637
_exptl_crystal_density_method 'not measured'
_exptl_crystal_description prism
_exptl_crystal_F_000 1272
_exptl_crystal_size_max 0.146
_exptl_crystal_size_mid 0.112
_exptl_crystal_size_min 0.045
_refine_diff_density_max 2.166
_refine_diff_density_min -2.376
_refine_diff_density_rms 0.152
_refine_ls_extinction_method none
_refine_ls_goodness_of_fit_ref 1.212
_refine_ls_hydrogen_treatment constr
_refine_ls_matrix_type full
_refine_ls_number_parameters 318
_refine_ls_number_reflns 6640
_refine_ls_number_restraints 0
_refine_ls_restrained_S_all 1.212
_refine_ls_R_factor_all 0.0569
_refine_ls_R_factor_gt 0.0461
_refine_ls_shift/su_max 0.002
_refine_ls_shift/su_mean 0.000
_refine_ls_structure_factor_coef Fsqd
_refine_ls_weighting_details 'w=1/[\s^2^(Fo^2^)+(0.0168P)^2^+16.9965P] where P=(Fo^2^+2Fc^2^)/3'
_refine_ls_weighting_scheme calc
_refine_ls_wR_factor_gt 0.0827
_refine_ls_wR_factor_ref 0.0852
_reflns_Friedel_coverage 0.000
_reflns_number_gt 5843
_reflns_number_total 6640
_reflns_threshold_expression 'I > 2\s(I)'
_cod_data_source_file c8ce00874d2.cif
_cod_data_source_block 9c_sq_s
_cod_depositor_comments 'Adding full bibliography for 7231102--7231118.cif.'
_cod_database_code 7231116
_shelx_space_group_comment
; 
The symmetry employed for this shelxl refinement is uniquely defined 
by the following loop, which should always be used as a source of 
symmetry information in preference to the above space-group names. 
They are only intended as comments. 
;
_shelx_estimated_absorpt_t_min 0.548
_shelx_estimated_absorpt_t_max 0.817
_shelxl_version_number 2013-4

loop_
_space_group_symop_operation_xyz
'x, y, z'
'-x+1/2, y+1/2, -z+1/2'
'-x, -y, -z'
'x-1/2, -y-1/2, z-1/2'

loop_
_atom_site_label
_atom_site_type_symbol
_atom_site_fract_x
_atom_site_fract_y
_atom_site_fract_z
_atom_site_U_iso_or_equiv
_atom_site_adp_type
_atom_site_occupancy
_atom_site_site_symmetry_order
_atom_site_calc_flag
_atom_site_refinement_flags_posn
_atom_site_refinement_flags_adp
S S 0.54996(13) 0.09924(9) 0.97631(7) 0.0212(3) Uani 1 1 d . .
Re1 Re 0.67224(2) -0.04396(2) 0.98323(2) 0.01978(6) Uani 1 1 d . .
C1 C 0.5224(5) 0.1024(4) 0.8760(3) 0.0229(11) Uani 1 1 d . .
C2 C 0.5117(6) -0.1145(4) 0.8291(3) 0.0287(12) Uani 1 1 d . .
C3 C 0.4440(6) -0.1033(4) 0.7503(3) 0.0291(12) Uani 1 1 d . .
C4 C 0.3067(7) -0.1182(5) 0.7333(3) 0.0390(15) Uani 1 1 d . .
H4 H 0.2535 -0.1340 0.7719 0.047 Uiso 1 1 calc R U
C5 C 0.2449(6) -0.1106(5) 0.6603(3) 0.0379(14) Uani 1 1 d . .
H5 H 0.1494 -0.1195 0.6495 0.046 Uiso 1 1 calc R U
C6 C 0.3222(6) -0.0899(4) 0.6030(3) 0.0311(13) Uani 1 1 d . .
C7 C 0.4600(7) -0.0752(5) 0.6207(4) 0.0473(18) Uani 1 1 d . .
H7 H 0.5141 -0.0601 0.5823 0.057 Uiso 1 1 calc R U
C8 C 0.5204(7) -0.0822(6) 0.6940(4) 0.0510(19) Uani 1 1 d . .
H8 H 0.6156 -0.0723 0.7053 0.061 Uiso 1 1 calc R U
C9 C 0.2587(6) -0.0834(4) 0.5262(3) 0.0315(13) Uani 1 1 d . .
C10 C 0.1225(7) -0.0743(4) 0.4250(3) 0.0363(14) Uani 1 1 d . .
C11 C 0.0114(8) -0.0654(4) 0.3701(4) 0.0456(17) Uani 1 1 d . .
H11 H -0.0791 -0.0601 0.3824 0.055 Uiso 1 1 calc R U
C12 C 0.0402(9) -0.0646(5) 0.2961(4) 0.052(2) Uani 1 1 d . .
H12 H -0.0323 -0.0556 0.2573 0.063 Uiso 1 1 calc R U
C13 C 0.1699(9) -0.0763(6) 0.2776(4) 0.058(2) Uani 1 1 d . .
H13 H 0.1841 -0.0784 0.2264 0.069 Uiso 1 1 calc R U
C14 C 0.2807(8) -0.0852(6) 0.3321(4) 0.055(2) Uani 1 1 d . .
H14 H 0.3706 -0.0936 0.3197 0.066 Uiso 1 1 calc R U
C15 C 0.2527(7) -0.0811(5) 0.4058(3) 0.0383(14) Uani 1 1 d . .
C16 C 0.5266(7) -0.2085(4) 0.8563(3) 0.0398(15) Uani 1 1 d . .
H16A H 0.5410 -0.2090 0.9110 0.060 Uiso 1 1 calc R U
H16B H 0.6048 -0.2361 0.8366 0.060 Uiso 1 1 calc R U
H16C H 0.4436 -0.2418 0.8389 0.060 Uiso 1 1 calc R U
C17 C 0.4686(8) 0.2091(5) 0.7721(4) 0.0432(17) Uani 1 1 d . .
C18 C 0.3882(9) 0.1573(6) 0.7209(4) 0.059(2) Uani 1 1 d . .
H18 H 0.3505 0.1032 0.7361 0.071 Uiso 1 1 calc R U
C19 C 0.3629(11) 0.1854(8) 0.6463(5) 0.082(3) Uani 1 1 d . .
H19 H 0.3067 0.1506 0.6111 0.098 Uiso 1 1 calc R U
C20 C 0.4192(11) 0.2632(8) 0.6238(5) 0.083(3) Uani 1 1 d . .
H20 H 0.4033 0.2812 0.5730 0.099 Uiso 1 1 calc R U
C21 C 0.4978(10) 0.3146(7) 0.6745(6) 0.078(3) Uani 1 1 d . .
H21 H 0.5352 0.3687 0.6590 0.094 Uiso 1 1 calc R U
C22 C 0.5232(8) 0.2877(5) 0.7492(5) 0.058(2) Uani 1 1 d . .
H22 H 0.5781 0.3235 0.7842 0.069 Uiso 1 1 calc R U
C30 C 0.7561(5) -0.0259(4) 1.0834(3) 0.0266(12) Uani 1 1 d . .
C31 C 0.7600(5) -0.1577(4) 0.9864(3) 0.0252(11) Uani 1 1 d . .
C32 C 0.8284(5) 0.0066(4) 0.9458(3) 0.0276(12) Uani 1 1 d . .
N1 N 0.4950(6) 0.1853(3) 0.8485(3) 0.0367(12) Uani 1 1 d . .
H1 H 0.4934 0.2284 0.8814 0.044 Uiso 1 1 calc R U
N2 N 0.5284(4) 0.0347(3) 0.8329(2) 0.0251(9) Uani 1 1 d . .
N3 N 0.5547(4) -0.0476(3) 0.8701(2) 0.0223(9) Uani 1 1 d . .
N4 N 0.1285(5) -0.0777(3) 0.5031(3) 0.0339(11) Uani 1 1 d . .
O1 O 0.3403(5) -0.0852(3) 0.4707(2) 0.0403(10) Uani 1 1 d . .
O30 O 0.8049(4) -0.0153(3) 1.1443(2) 0.0411(11) Uani 1 1 d . .
O31 O 0.8173(5) -0.2245(3) 0.9906(3) 0.0457(11) Uani 1 1 d . .
O32 O 0.9219(4) 0.0375(3) 0.9234(2) 0.0424(11) Uani 1 1 d . .

loop_
_atom_site_aniso_label
_atom_site_aniso_U_11
_atom_site_aniso_U_22
_atom_site_aniso_U_33
_atom_site_aniso_U_23
_atom_site_aniso_U_13
_atom_site_aniso_U_12
S 0.0212(6) 0.0237(6) 0.0193(6) 0.0011(5) 0.0045(5) -0.0016(5)
Re1 0.01668(9) 0.02651(11) 0.01646(10) 0.00104(9) 0.00325(6) 0.00220(9)
C1 0.022(2) 0.030(3) 0.018(2) 0.006(2) 0.007(2) -0.003(2)
C2 0.032(3) 0.030(3) 0.024(3) 0.000(2) 0.002(2) -0.001(2)
C3 0.038(3) 0.028(3) 0.021(3) 0.001(2) 0.001(2) -0.006(2)
C4 0.042(3) 0.051(4) 0.024(3) -0.001(3) 0.005(3) 0.002(3)
C5 0.030(3) 0.053(4) 0.030(3) -0.002(3) 0.001(2) 0.000(3)
C6 0.037(3) 0.030(3) 0.025(3) -0.003(2) 0.000(2) -0.005(2)
C7 0.033(3) 0.077(5) 0.033(3) 0.009(3) 0.007(3) -0.011(3)
C8 0.035(3) 0.079(5) 0.037(4) 0.009(4) -0.004(3) -0.014(4)
C9 0.039(3) 0.029(3) 0.027(3) 0.000(2) 0.007(2) -0.004(3)
C10 0.044(4) 0.036(3) 0.028(3) 0.000(3) 0.000(3) -0.001(3)
C11 0.056(4) 0.040(4) 0.038(4) -0.003(3) -0.007(3) 0.004(3)
C12 0.071(5) 0.049(4) 0.032(4) 0.005(3) -0.017(3) 0.005(4)
C13 0.075(6) 0.070(5) 0.027(3) 0.004(3) -0.001(3) -0.006(4)
C14 0.058(5) 0.078(6) 0.029(4) -0.001(4) 0.010(3) -0.002(4)
C15 0.046(4) 0.045(4) 0.022(3) 0.002(3) -0.004(3) -0.003(3)
C16 0.059(4) 0.032(3) 0.026(3) -0.007(3) -0.005(3) -0.006(3)
C17 0.060(4) 0.043(4) 0.030(3) 0.014(3) 0.022(3) 0.020(3)
C18 0.077(6) 0.064(5) 0.035(4) 0.017(4) 0.003(4) 0.016(4)
C19 0.104(8) 0.100(8) 0.039(5) 0.028(5) -0.002(5) 0.028(6)
C20 0.097(8) 0.113(9) 0.042(5) 0.040(6) 0.023(5) 0.036(7)
C21 0.079(6) 0.089(7) 0.074(6) 0.053(6) 0.038(5) 0.030(6)
C22 0.065(5) 0.052(5) 0.060(5) 0.029(4) 0.027(4) 0.018(4)
C30 0.015(2) 0.040(3) 0.025(3) 0.000(2) 0.004(2) 0.001(2)
C31 0.029(3) 0.027(3) 0.021(3) 0.000(2) 0.007(2) 0.007(2)
C32 0.022(3) 0.042(3) 0.020(3) 0.005(2) 0.006(2) 0.002(2)
N1 0.058(3) 0.028(3) 0.027(3) 0.009(2) 0.019(2) 0.014(2)
N2 0.028(2) 0.028(2) 0.021(2) 0.0030(19) 0.0067(17) -0.0004(19)
N3 0.022(2) 0.023(2) 0.023(2) 0.0007(19) 0.0065(16) 0.0017(18)
N4 0.041(3) 0.035(3) 0.024(2) -0.003(2) -0.001(2) -0.001(2)
O1 0.042(2) 0.056(3) 0.021(2) 0.001(2) 0.0005(18) -0.003(2)
O30 0.027(2) 0.070(3) 0.025(2) -0.004(2) -0.0033(17) 0.001(2)
O31 0.043(3) 0.049(3) 0.046(3) 0.006(2) 0.008(2) 0.018(2)
O32 0.029(2) 0.059(3) 0.041(2) 0.013(2) 0.0114(18) 0.003(2)

loop_
_atom_type_symbol
_atom_type_description
_atom_type_scat_dispersion_real
_atom_type_scat_dispersion_imag
_atom_type_scat_source
C C 0.0033 0.0016 'International Tables Vol C Tables 4.2.6.8 and 6.1.1.4'
H H 0.0000 0.0000 'International Tables Vol C Tables 4.2.6.8 and 6.1.1.4'
N N 0.0061 0.0033 'International Tables Vol C Tables 4.2.6.8 and 6.1.1.4'
O O 0.0106 0.0060 'International Tables Vol C Tables 4.2.6.8 and 6.1.1.4'
S S 0.1246 0.1234 'International Tables Vol C Tables 4.2.6.8 and 6.1.1.4'
Cl Cl 0.1484 0.1585 'International Tables Vol C Tables 4.2.6.8 and 6.1.1.4'
Re Re -1.0185 7.2310 'International Tables Vol C Tables 4.2.6.8 and 6.1.1.4'

loop_
_geom_angle_atom_site_label_1
_geom_angle_atom_site_label_2
_geom_angle_atom_site_label_3
_geom_angle
_geom_angle_site_symmetry_3
C1 S Re1 95.11(18) .
C1 S Re1 105.33(17) 3_657
Re1 S Re1 97.72(4) 3_657
C32 Re1 C30 89.9(2) .
C32 Re1 C31 89.1(2) .
C30 Re1 C31 87.4(2) .
C32 Re1 N3 92.43(19) .
C30 Re1 N3 171.3(2) .
C31 Re1 N3 101.0(2) .
C32 Re1 S 92.60(18) .
C30 Re1 S 94.51(17) .
C31 Re1 S 177.41(17) .
N3 Re1 S 77.04(12) .
C32 Re1 S 173.81(17) 3_657
C30 Re1 S 93.94(16) 3_657
C31 Re1 S 95.87(17) 3_657
N3 Re1 S 83.06(11) 3_657
S Re1 S 82.28(4) 3_657
N2 C1 N1 121.9(5) .
N2 C1 S 125.1(4) .
N1 C1 S 113.0(4) .
N3 C2 C16 122.4(5) .
N3 C2 C3 122.2(5) .
C16 C2 C3 115.4(5) .
C8 C3 C4 119.2(5) .
C8 C3 C2 120.1(5) .
C4 C3 C2 120.6(5) .
C3 C4 C5 120.7(6) .
C4 C5 C6 120.2(6) .
C7 C6 C5 118.6(5) .
C7 C6 C9 120.8(6) .
C5 C6 C9 120.6(5) .
C6 C7 C8 120.6(6) .
C3 C8 C7 120.6(6) .
N4 C9 O1 114.5(5) .
N4 C9 C6 127.3(6) .
O1 C9 C6 118.2(5) .
C15 C10 C11 120.7(6) .
C15 C10 N4 108.7(5) .
C11 C10 N4 130.6(6) .
C10 C11 C12 116.5(7) .
C13 C12 C11 122.1(7) .
C12 C13 C14 121.5(7) .
C13 C14 C15 116.2(7) .
O1 C15 C10 107.7(5) .
O1 C15 C14 129.5(6) .
C10 C15 C14 122.8(6) .
C22 C17 C18 119.7(7) .
C22 C17 N1 118.2(7) .
C18 C17 N1 122.0(6) .
C17 C18 C19 119.5(9) .
C20 C19 C18 120.4(10) .
C21 C20 C19 120.1(8) .
C20 C21 C22 120.1(9) .
C17 C22 C21 120.2(9) .
O30 C30 Re1 178.9(5) .
O31 C31 Re1 176.9(5) .
O32 C32 Re1 179.6(6) .
C1 N1 C17 126.3(5) .
C1 N2 N3 115.1(4) .
C2 N3 N2 112.4(4) .
C2 N3 Re1 130.2(4) .
N2 N3 Re1 117.3(3) .
C9 N4 C10 104.2(5) .
C9 O1 C15 105.0(5) .

loop_
_geom_bond_atom_site_label_1
_geom_bond_atom_site_label_2
_geom_bond_distance
_geom_bond_site_symmetry_2
S C1 1.797(5) .
S Re1 2.4667(13) .
S Re1 2.5340(13) 3_657
Re1 C32 1.913(5) .
Re1 C30 1.914(5) .
Re1 C31 1.917(5) .
Re1 N3 2.225(4) .
Re1 S 2.5341(13) 3_657
C1 N2 1.286(7) .
C1 N1 1.357(7) .
C2 N3 1.290(7) .
C2 C16 1.499(8) .
C2 C3 1.506(7) .
C3 C8 1.371(9) .
C3 C4 1.373(8) .
C4 C5 1.388(8) .
C5 C6 1.391(8) .
C6 C7 1.379(8) .
C6 C9 1.453(8) .
C7 C8 1.388(9) .
C9 N4 1.308(8) .
C9 O1 1.356(7) .
C10 C15 1.375(9) .
C10 C11 1.394(9) .
C10 N4 1.403(8) .
C11 C12 1.396(10) .
C12 C13 1.372(12) .
C13 C14 1.388(10) .
C14 C15 1.389(9) .
C15 O1 1.372(7) .
C17 C22 1.384(10) .
C17 C18 1.384(11) .
C17 N1 1.418(8) .
C18 C19 1.404(10) .
C19 C20 1.377(15) .
C20 C21 1.367(15) .
C21 C22 1.399(11) .
C30 O30 1.157(6) .
C31 O31 1.152(7) .
C32 O32 1.150(7) .
N2 N3 1.419(6) .
